data_7037555
loop_
_publ_author_name
'Huang, Xing-Cai'
'Zhang, Ming'
'Wu, Dayu'
'Shao, Dong'
'Zhao, Xin-Hua'
'Huang, Wei'
'Wang, Xin-Yi'

_publ_section_title
;
 Single molecule magnet behavior observed in a 1-D dysprosium chain with
 quasi-D5h symmetry.
;
_journal_issue 48
_journal_name_full 'Dalton transactions (Cambridge, England : 2003)'
_journal_page_first 20834
_journal_page_last 20838
_journal_paper_doi 10.1039/c5dt04147c
_journal_volume 44
_journal_year 2015
_chemical_formula_sum 'C32 H33 Cl Dy N3 Na O8 P'
_chemical_formula_weight 839.52
_chemical_name_systematic
; 
 ? 
;
_space_group_IT_number 61
_symmetry_cell_setting orthorhombic
_symmetry_space_group_name_Hall '-P 2ac 2ab'
_symmetry_space_group_name_H-M 'P b c a'
_atom_sites_solution_hydrogens geom
_atom_sites_solution_primary direct
_atom_sites_solution_secondary difmap
_audit_creation_method SHELXL-97
_audit_update_record
;
2015-07-28 deposited with the CCDC.
2015-11-11 downloaded from the CCDC.
;
_cell_angle_alpha 90.00
_cell_angle_beta 90.00
_cell_angle_gamma 90.00
_cell_formula_units_Z 8
_cell_length_a 22.2015(14)
_cell_length_b 8.3733(5)
_cell_length_c 36.918(2)
_cell_measurement_reflns_used 9995
_cell_measurement_temperature 293(2)
_cell_measurement_theta_max 27.57
_cell_measurement_theta_min 2.21
_cell_volume 6863.0(7)
_computing_cell_refinement 'Bruker SAINT'
_computing_data_collection 'Bruker Apex II'
_computing_data_reduction 'Bruker SAINT'
_computing_molecular_graphics Diamond
_computing_publication_material 'SHELXL-97 (Sheldrick, 2008)'
_computing_structure_refinement 'SHELXL-97 (Sheldrick, 2008)'
_computing_structure_solution 'SHELXS-97 (Sheldrick, 2008)'
_diffrn_ambient_temperature 293(2)
_diffrn_measured_fraction_theta_full 0.997
_diffrn_measured_fraction_theta_max 0.997
_diffrn_measurement_device_type 'Bruker Apex II'
_diffrn_measurement_method 'phi and omega scans'
_diffrn_radiation_monochromator graphite
_diffrn_radiation_source 'fine-focus sealed tube'
_diffrn_radiation_type MoK\a
_diffrn_radiation_wavelength 0.71073
_diffrn_reflns_av_R_equivalents 0.0311
_diffrn_reflns_av_sigmaI/netI 0.0232
_diffrn_reflns_limit_h_max 28
_diffrn_reflns_limit_h_min -23
_diffrn_reflns_limit_k_max 10
_diffrn_reflns_limit_k_min -10
_diffrn_reflns_limit_l_max 48
_diffrn_reflns_limit_l_min -47
_diffrn_reflns_number 43751
_diffrn_reflns_theta_full 27.63
_diffrn_reflns_theta_max 27.63
_diffrn_reflns_theta_min 1.83
_exptl_absorpt_coefficient_mu 2.368
_exptl_absorpt_correction_T_max 0.3961
_exptl_absorpt_correction_T_min 0.3613
_exptl_absorpt_correction_type multi-scan
_exptl_absorpt_process_details 'SADABS: Bruker, 2000'
_exptl_crystal_colour yellow
_exptl_crystal_density_diffrn 1.625
_exptl_crystal_density_method 'not measured'
_exptl_crystal_description block
_exptl_crystal_F_000 3352
_exptl_crystal_size_max 0.54
_exptl_crystal_size_mid 0.50
_exptl_crystal_size_min 0.48
_refine_diff_density_max 1.391
_refine_diff_density_min -1.942
_refine_diff_density_rms 0.080
_refine_ls_extinction_method none
_refine_ls_goodness_of_fit_ref 1.239
_refine_ls_hydrogen_treatment mixed
_refine_ls_matrix_type full
_refine_ls_number_parameters 430
_refine_ls_number_reflns 7952
_refine_ls_number_restraints 0
_refine_ls_restrained_S_all 1.239
_refine_ls_R_factor_all 0.0496
_refine_ls_R_factor_gt 0.0403
_refine_ls_shift/su_max 0.001
_refine_ls_shift/su_mean 0.000
_refine_ls_structure_factor_coef Fsqd
_refine_ls_weighting_details 'calc w=1/[\s^2^(Fo^2^)+(0.0219P)^2^+11.6788P] where P=(Fo^2^+2Fc^2^)/3'
_refine_ls_weighting_scheme calc
_refine_ls_wR_factor_gt 0.0792
_refine_ls_wR_factor_ref 0.0823
_reflns_number_gt 6826
_reflns_number_total 7952
_reflns_threshold_expression >2sigma(I)
_cod_data_source_file c5dt04147c2.cif
_cod_data_source_block 1-DyvaldienPONa
_cod_depositor_comments
;
The following automatic conversions were performed:

'_symmetry_cell_setting' value 'Orthorhombic' changed to
'orthorhombic' according to
/usr/data/users/saulius/crontab/automatic-downloads/current/RSC/lib/dictionaries/cif_core.dic
dictionary named 'cif_core.dic' version 2.4.2 from 2011-04-26.

'_exptl_absorpt_correction_type' value 'Multi-Scan' changed to
'multi-scan' according to
/usr/data/users/saulius/crontab/automatic-downloads/current/RSC/lib/dictionaries/cif_core.dic
dictionary named 'cif_core.dic' version 2.4.2 from 2011-04-26.

Automatic conversion script
Id: cif_fix_values 4268 2015-11-12 08:31:59Z antanas 
;
_cod_original_sg_symbol_H-M 'Pbca '
_cod_database_code 7037555

loop_
_symmetry_equiv_pos_as_xyz
'x, y, z'
'-x+1/2, -y, z+1/2'
'x+1/2, -y+1/2, -z'
'-x, y+1/2, -z+1/2'
'-x, -y, -z'
'x-1/2, y, -z-1/2'
'-x-1/2, y-1/2, z'
'x, -y-1/2, z-1/2'

loop_
_atom_site_label
_atom_site_type_symbol
_atom_site_fract_x
_atom_site_fract_y
_atom_site_fract_z
_atom_site_U_iso_or_equiv
_atom_site_adp_type
_atom_site_occupancy
_atom_site_symmetry_multiplicity
_atom_site_calc_flag
_atom_site_refinement_flags
Dy1 Dy 0.481978(8) 0.54323(2) 0.142736(4) 0.03250(6) Uani 1 1 d .
O3 O 0.55053(13) 0.3714(3) 0.16364(7) 0.0400(6) Uani 1 1 d .
O1 O 0.42686(13) 0.3720(3) 0.17407(7) 0.0430(7) Uani 1 1 d .
C7 C 0.3263(2) 0.5591(6) 0.14617(12) 0.0489(10) Uani 1 1 d .
H7 H 0.2901 0.6031 0.1383 0.059 Uiso 1 1 calc R
O4 O 0.58561(15) 0.1428(4) 0.20697(8) 0.0553(8) Uani 1 1 d .
C11 C 0.5795(2) 0.7482(6) 0.08848(14) 0.0612(14) Uani 1 1 d .
H11A H 0.6129 0.7377 0.0717 0.073 Uiso 1 1 calc R
H11B H 0.5823 0.8519 0.1000 0.073 Uiso 1 1 calc R
C9 C 0.4113(2) 0.7492(5) 0.07872(12) 0.0511(11) Uani 1 1 d .
H9A H 0.4057 0.6519 0.0649 0.061 Uiso 1 1 calc R
H9B H 0.4065 0.8394 0.0625 0.061 Uiso 1 1 calc R
C18 C 0.6088(2) 0.3543(5) 0.16780(10) 0.0398(9) Uani 1 1 d .
N1 N 0.37374(17) 0.6215(4) 0.13328(9) 0.0453(8) Uani 1 1 d .
C10 C 0.5209(2) 0.7350(5) 0.06829(11) 0.0509(11) Uani 1 1 d .
H10A H 0.5181 0.8186 0.0502 0.061 Uiso 1 1 calc R
H10B H 0.5184 0.6325 0.0562 0.061 Uiso 1 1 calc R
C13 C 0.6520(2) 0.4490(5) 0.15035(12) 0.0460(10) Uani 1 1 d .
N3 N 0.58279(17) 0.6210(4) 0.11613(10) 0.0467(9) Uani 1 1 d .
C6 C 0.3212(2) 0.4267(5) 0.17182(12) 0.0467(10) Uani 1 1 d .
C8 C 0.3656(2) 0.7582(6) 0.10880(13) 0.0566(12) Uani 1 1 d .
H8A H 0.3707 0.8571 0.1221 0.068 Uiso 1 1 calc R
H8B H 0.3253 0.7566 0.0987 0.068 Uiso 1 1 calc R
C17 C 0.6303(2) 0.2315(5) 0.19120(11) 0.0454(10) Uani 1 1 d .
C12 C 0.6356(2) 0.5734(5) 0.12438(13) 0.0508(11) Uani 1 1 d .
H12 H 0.6673 0.6236 0.1125 0.061 Uiso 1 1 calc R
C14 C 0.7138(2) 0.4217(6) 0.15632(15) 0.0608(13) Uani 1 1 d .
H14 H 0.7420 0.4839 0.1442 0.073 Uiso 1 1 calc R
C15 C 0.7328(3) 0.3067(7) 0.17941(16) 0.0710(16) Uani 1 1 d .
H15 H 0.7737 0.2925 0.1837 0.085 Uiso 1 1 calc R
C19 C 0.4081(3) 0.0364(7) 0.25160(14) 0.0783(18) Uani 1 1 d .
H19A H 0.3931 0.0906 0.2727 0.117 Uiso 1 1 calc R
H19B H 0.4471 -0.0075 0.2568 0.117 Uiso 1 1 calc R
H19C H 0.3810 -0.0481 0.2451 0.117 Uiso 1 1 calc R
C20 C 0.6020(3) 0.0303(7) 0.23419(16) 0.087(2) Uani 1 1 d .
H20A H 0.6312 -0.0430 0.2246 0.131 Uiso 1 1 calc R
H20B H 0.5669 -0.0276 0.2418 0.131 Uiso 1 1 calc R
H20C H 0.6191 0.0856 0.2545 0.131 Uiso 1 1 calc R
C16 C 0.6908(2) 0.2095(6) 0.19681(14) 0.0606(14) Uani 1 1 d .
H16 H 0.7038 0.1293 0.2123 0.073 Uiso 1 1 calc R
N2 N 0.47159(17) 0.7512(4) 0.09480(9) 0.0394(8) Uani 1 1 d .
Na1 Na 0.49005(8) 0.13662(19) 0.17625(4) 0.0442(4) Uani 1 1 d .
O5 O 0.47076(13) 0.3856(3) 0.09236(7) 0.0378(6) Uani 1 1 d .
O2 O 0.41285(16) 0.1471(4) 0.22223(8) 0.0566(9) Uani 1 1 d .
C1 C 0.3713(2) 0.3448(5) 0.18464(11) 0.0421(10) Uani 1 1 d .
C2 C 0.3614(2) 0.2238(5) 0.21177(11) 0.0474(11) Uani 1 1 d .
P1 P 0.46294(5) 0.21174(12) 0.08475(3) 0.0360(2) Uani 1 1 d .
O7 O 0.39776(14) 0.1831(3) 0.06770(8) 0.0473(7) Uani 1 1 d .
C21 C 0.3658(2) 0.3042(5) 0.05008(12) 0.0451(10) Uani 1 1 d .
C22 C 0.3126(2) 0.3521(6) 0.06571(15) 0.0617(13) Uani 1 1 d .
H22 H 0.2993 0.3057 0.0871 0.074 Uiso 1 1 calc R
C3 C 0.3048(3) 0.1962(6) 0.22474(14) 0.0646(15) Uani 1 1 d .
H3 H 0.2991 0.1210 0.2430 0.078 Uiso 1 1 calc R
C24 C 0.2993(3) 0.5403(8) 0.0181(2) 0.0826(19) Uani 1 1 d .
H24 H 0.2772 0.6225 0.0077 0.099 Uiso 1 1 calc R
C4 C 0.2555(3) 0.2784(7) 0.21117(16) 0.0740(16) Uani 1 1 d .
H4 H 0.2171 0.2565 0.2200 0.089 Uiso 1 1 calc R
C5 C 0.2632(2) 0.3920(7) 0.18478(15) 0.0637(14) Uani 1 1 d .
H5 H 0.2300 0.4460 0.1755 0.076 Uiso 1 1 calc R
C26 C 0.3866(3) 0.3698(6) 0.01826(13) 0.0614(13) Uani 1 1 d .
H26 H 0.4224 0.3357 0.0077 0.074 Uiso 1 1 calc R
C23 C 0.2796(3) 0.4701(8) 0.0490(2) 0.0848(19) Uani 1 1 d .
H23 H 0.2431 0.5022 0.0591 0.102 Uiso 1 1 calc R
O6 O 0.47216(14) 0.0946(3) 0.11365(8) 0.0464(7) Uani 1 1 d .
O8 O 0.50263(13) 0.1662(4) 0.04960(7) 0.0444(7) Uani 1 1 d .
C27 C 0.5648(2) 0.1481(5) 0.05008(11) 0.0405(9) Uani 1 1 d .
C28 C 0.6010(2) 0.1970(6) 0.07811(12) 0.0500(11) Uani 1 1 d .
H28 H 0.5843 0.2477 0.0982 0.060 Uiso 1 1 calc R
C29 C 0.6627(2) 0.1704(7) 0.07636(15) 0.0682(15) Uani 1 1 d .
H29 H 0.6875 0.2040 0.0951 0.082 Uiso 1 1 calc R
C25 C 0.3514(3) 0.4906(7) 0.00243(16) 0.0791(18) Uani 1 1 d .
H25 H 0.3640 0.5373 -0.0191 0.095 Uiso 1 1 calc R
C32 C 0.5890(2) 0.0723(5) 0.02025(12) 0.0508(11) Uani 1 1 d .
H32 H 0.5643 0.0384 0.0014 0.061 Uiso 1 1 calc R
C31 C 0.6503(3) 0.0475(7) 0.01885(15) 0.0724(16) Uani 1 1 d .
H31 H 0.6672 -0.0017 -0.0013 0.087 Uiso 1 1 calc R
C30 C 0.6867(3) 0.0944(8) 0.04689(17) 0.0771(17) Uani 1 1 d .
H30 H 0.7279 0.0746 0.0459 0.093 Uiso 1 1 calc R
Cl1 Cl 0.49107(8) 0.79240(14) 0.18616(3) 0.0726(4) Uani 1 1 d .
H2 H 0.468(3) 0.848(9) 0.1057(19) 0.13(3) Uiso 1 1 d .

loop_
_atom_site_aniso_label
_atom_site_aniso_U_11
_atom_site_aniso_U_22
_atom_site_aniso_U_33
_atom_site_aniso_U_23
_atom_site_aniso_U_13
_atom_site_aniso_U_12
Dy1 0.04787(11) 0.02162(8) 0.02802(9) 0.00227(7) 0.00117(8) -0.00047(8)
O3 0.0455(16) 0.0328(14) 0.0417(15) 0.0069(12) -0.0067(13) 0.0010(13)
O1 0.0523(18) 0.0349(15) 0.0418(15) 0.0100(13) 0.0078(13) 0.0007(13)
C7 0.046(2) 0.049(3) 0.052(3) -0.003(2) 0.001(2) 0.007(2)
O4 0.068(2) 0.0428(18) 0.0551(19) 0.0185(15) -0.0164(16) 0.0031(16)
C11 0.065(3) 0.053(3) 0.065(3) 0.025(3) 0.012(3) -0.015(2)
C9 0.076(3) 0.036(2) 0.041(2) 0.0093(19) -0.014(2) 0.002(2)
C18 0.060(3) 0.0263(19) 0.0335(19) -0.0082(16) -0.0111(19) 0.0028(18)
N1 0.055(2) 0.0393(19) 0.0417(19) 0.0067(16) 0.0034(16) 0.0081(17)
C10 0.077(3) 0.040(2) 0.036(2) 0.0124(18) 0.007(2) -0.004(2)
C13 0.048(2) 0.040(2) 0.050(2) -0.009(2) -0.0064(19) -0.005(2)
N3 0.055(2) 0.0350(19) 0.050(2) 0.0108(17) 0.0009(18) -0.0070(17)
C6 0.055(3) 0.040(2) 0.046(2) -0.0054(19) 0.009(2) -0.005(2)
C8 0.065(3) 0.045(3) 0.060(3) 0.013(2) -0.004(2) 0.015(2)
C17 0.062(3) 0.036(2) 0.039(2) -0.0075(18) -0.014(2) 0.008(2)
C12 0.056(3) 0.045(3) 0.051(3) 0.002(2) 0.005(2) -0.016(2)
C14 0.051(3) 0.059(3) 0.072(3) -0.010(3) -0.008(3) -0.009(2)
C15 0.057(3) 0.069(4) 0.087(4) -0.013(3) -0.026(3) 0.007(3)
C19 0.118(5) 0.064(3) 0.053(3) 0.031(3) 0.011(3) -0.011(4)
C20 0.113(5) 0.071(4) 0.078(4) 0.040(3) -0.038(4) -0.006(4)
C16 0.067(3) 0.050(3) 0.065(3) -0.007(2) -0.025(3) 0.015(3)
N2 0.062(2) 0.0218(15) 0.0341(17) 0.0012(13) -0.0035(16) -0.0025(15)
Na1 0.0656(11) 0.0323(8) 0.0348(8) 0.0069(7) -0.0024(8) -0.0012(8)
O5 0.0576(18) 0.0226(12) 0.0333(14) -0.0007(11) -0.0004(12) -0.0012(12)
O2 0.083(2) 0.0455(18) 0.0416(17) 0.0167(15) 0.0131(16) -0.0065(17)
C1 0.059(3) 0.033(2) 0.034(2) -0.0061(17) 0.0102(19) -0.0083(19)
C2 0.072(3) 0.034(2) 0.036(2) -0.0044(18) 0.011(2) -0.011(2)
P1 0.0530(6) 0.0245(5) 0.0307(5) -0.0004(4) -0.0017(4) 0.0004(4)
O7 0.0527(18) 0.0321(15) 0.0572(18) 0.0019(14) -0.0076(15) -0.0060(13)
C21 0.055(3) 0.033(2) 0.047(2) -0.0062(19) -0.011(2) -0.007(2)
C22 0.049(3) 0.058(3) 0.078(4) -0.004(3) -0.007(3) -0.008(2)
C3 0.085(4) 0.052(3) 0.057(3) 0.000(2) 0.028(3) -0.022(3)
C24 0.076(4) 0.060(4) 0.112(5) 0.006(4) -0.045(4) 0.004(3)
C4 0.070(4) 0.067(4) 0.085(4) -0.002(3) 0.033(3) -0.017(3)
C5 0.054(3) 0.058(3) 0.079(4) -0.009(3) 0.016(3) -0.003(3)
C26 0.080(4) 0.053(3) 0.051(3) 0.002(2) -0.003(3) -0.001(3)
C23 0.057(3) 0.079(4) 0.118(6) -0.007(4) -0.020(4) 0.004(3)
O6 0.074(2) 0.0238(13) 0.0412(15) 0.0031(12) -0.0046(15) 0.0000(13)
O8 0.0549(18) 0.0474(17) 0.0310(14) -0.0091(13) -0.0018(12) 0.0064(14)
C27 0.052(3) 0.033(2) 0.036(2) 0.0001(17) 0.0025(18) -0.0035(19)
C28 0.054(3) 0.052(3) 0.044(2) -0.012(2) 0.003(2) 0.006(2)
C29 0.057(3) 0.076(4) 0.072(3) -0.023(3) -0.005(3) 0.003(3)
C25 0.106(5) 0.070(4) 0.061(3) 0.014(3) -0.028(3) -0.016(4)
C32 0.065(3) 0.050(3) 0.037(2) -0.005(2) 0.011(2) -0.009(2)
C31 0.070(4) 0.083(4) 0.064(3) -0.024(3) 0.023(3) -0.014(3)
C30 0.051(3) 0.088(4) 0.092(4) -0.027(4) 0.012(3) -0.001(3)
Cl1 0.1385(13) 0.0352(6) 0.0442(6) -0.0105(5) -0.0151(7) 0.0007(7)

loop_
_atom_type_symbol
_atom_type_description
_atom_type_scat_dispersion_real
_atom_type_scat_dispersion_imag
_atom_type_scat_source
C C 0.0033 0.0016 'International Tables Vol C Tables 4.2.6.8 and 6.1.1.4'
H H 0.0000 0.0000 'International Tables Vol C Tables 4.2.6.8 and 6.1.1.4'
N N 0.0061 0.0033 'International Tables Vol C Tables 4.2.6.8 and 6.1.1.4'
O O 0.0106 0.0060 'International Tables Vol C Tables 4.2.6.8 and 6.1.1.4'
P P 0.1023 0.0942 'International Tables Vol C Tables 4.2.6.8 and 6.1.1.4'
Dy Dy -0.1892 4.4098 'International Tables Vol C Tables 4.2.6.8 and 6.1.1.4'
Cl Cl 0.1484 0.1585 'International Tables Vol C Tables 4.2.6.8 and 6.1.1.4'
Na Na 0.0362 0.0249 'International Tables Vol C Tables 4.2.6.8 and 6.1.1.4'

loop_
_geom_angle_atom_site_label_1
_geom_angle_atom_site_label_2
_geom_angle_atom_site_label_3
_geom_angle
_geom_angle_site_symmetry_1
_geom_angle_site_symmetry_3
O1 Dy1 O3 77.21(10) . .
O1 Dy1 O5 89.49(10) . .
O3 Dy1 O5 89.06(10) . .
O1 Dy1 N2 140.60(11) . .
O3 Dy1 N2 139.34(11) . .
O5 Dy1 N2 79.41(10) . .
O1 Dy1 N1 73.31(11) . .
O3 Dy1 N1 150.16(11) . .
O5 Dy1 N1 86.20(11) . .
N2 Dy1 N1 68.36(12) . .
O1 Dy1 N3 149.28(11) . .
O3 Dy1 N3 72.36(11) . .
O5 Dy1 N3 85.95(11) . .
N2 Dy1 N3 68.06(12) . .
N1 Dy1 N3 136.42(12) . .
O1 Dy1 Cl1 103.71(8) . .
O3 Dy1 Cl1 104.32(8) . .
O5 Dy1 Cl1 162.87(7) . .
N2 Dy1 Cl1 83.46(8) . .
N1 Dy1 Cl1 87.21(9) . .
N3 Dy1 Cl1 87.98(9) . .
O1 Dy1 Na1 40.57(8) . .
O3 Dy1 Na1 40.83(8) . .
O5 Dy1 Na1 75.05(7) . .
N2 Dy1 Na1 154.46(8) . .
N1 Dy1 Na1 109.82(9) . .
N3 Dy1 Na1 109.30(9) . .
Cl1 Dy1 Na1 122.08(4) . .
C18 O3 Dy1 141.6(3) . .
C18 O3 Na1 115.8(2) . .
Dy1 O3 Na1 102.20(11) . .
C1 O1 Dy1 142.0(3) . .
C1 O1 Na1 113.1(3) . .
Dy1 O1 Na1 102.98(12) . .
N1 C7 C6 128.3(4) . .
N1 C7 H7 115.9 . .
C6 C7 H7 115.9 . .
C17 O4 C20 118.3(4) . .
C17 O4 Na1 116.7(2) . .
C20 O4 Na1 122.9(3) . .
N3 C11 C10 109.4(4) . .
N3 C11 H11A 109.8 . .
C10 C11 H11A 109.8 . .
N3 C11 H11B 109.8 . .
C10 C11 H11B 109.8 . .
H11A C11 H11B 108.2 . .
N2 C9 C8 108.4(4) . .
N2 C9 H9A 110.0 . .
C8 C9 H9A 110.0 . .
N2 C9 H9B 110.0 . .
C8 C9 H9B 110.0 . .
H9A C9 H9B 108.4 . .
O3 C18 C13 124.0(4) . .
O3 C18 C17 118.7(4) . .
C13 C18 C17 117.3(4) . .
C7 N1 C8 116.7(4) . .
C7 N1 Dy1 129.4(3) . .
C8 N1 Dy1 113.9(3) . .
N2 C10 C11 107.9(4) . .
N2 C10 H10A 110.1 . .
C11 C10 H10A 110.1 . .
N2 C10 H10B 110.1 . .
C11 C10 H10B 110.1 . .
H10A C10 H10B 108.4 . .
C18 C13 C14 120.2(4) . .
C18 C13 C12 122.3(4) . .
C14 C13 C12 117.5(4) . .
C12 N3 C11 115.8(4) . .
C12 N3 Dy1 129.8(3) . .
C11 N3 Dy1 114.2(3) . .
C1 C6 C5 121.1(4) . .
C1 C6 C7 122.2(4) . .
C5 C6 C7 116.7(5) . .
N1 C8 C9 109.4(4) . .
N1 C8 H8A 109.8 . .
C9 C8 H8A 109.8 . .
N1 C8 H8B 109.8 . .
C9 C8 H8B 109.8 . .
H8A C8 H8B 108.2 . .
O4 C17 C16 124.9(4) . .
O4 C17 C18 114.1(4) . .
C16 C17 C18 121.0(5) . .
N3 C12 C13 127.5(4) . .
N3 C12 H12 116.2 . .
C13 C12 H12 116.2 . .
C15 C14 C13 121.2(5) . .
C15 C14 H14 119.4 . .
C13 C14 H14 119.4 . .
C14 C15 C16 119.8(5) . .
C14 C15 H15 120.1 . .
C16 C15 H15 120.1 . .
O2 C19 H19A 109.5 . .
O2 C19 H19B 109.5 . .
H19A C19 H19B 109.5 . .
O2 C19 H19C 109.5 . .
H19A C19 H19C 109.5 . .
H19B C19 H19C 109.5 . .
O4 C20 H20A 109.5 . .
O4 C20 H20B 109.5 . .
H20A C20 H20B 109.5 . .
O4 C20 H20C 109.5 . .
H20A C20 H20C 109.5 . .
H20B C20 H20C 109.5 . .
C17 C16 C15 120.5(5) . .
C17 C16 H16 119.8 . .
C15 C16 H16 119.8 . .
C9 N2 C10 114.1(3) . .
C9 N2 Dy1 111.4(2) . .
C10 N2 Dy1 109.8(2) . .
C9 N2 H2 96(5) . .
C10 N2 H2 117(5) . .
Dy1 N2 H2 108(5) . .
O6 Na1 O4 127.60(13) . .
O6 Na1 O2 124.88(14) . .
O4 Na1 O2 107.10(13) . .
O6 Na1 O1 89.50(11) . .
O4 Na1 O1 120.62(12) . .
O2 Na1 O1 65.31(11) . .
O6 Na1 O3 91.49(11) . .
O4 Na1 O3 65.48(11) . .
O2 Na1 O3 119.90(12) . .
O1 Na1 O3 69.78(10) . .
O6 Na1 Cl1 88.67(8) . 1_545
O4 Na1 Cl1 87.42(9) . 1_545
O2 Na1 Cl1 87.31(10) . 1_545
O1 Na1 Cl1 144.73(11) . 1_545
O3 Na1 Cl1 145.47(11) . 1_545
O6 Na1 Dy1 78.38(7) . .
O4 Na1 Dy1 100.62(9) . .
O2 Na1 Dy1 99.83(9) . .
O1 Na1 Dy1 36.45(7) . .
O3 Na1 Dy1 36.98(7) . .
Cl1 Na1 Dy1 167.05(6) 1_545 .
P1 O5 Dy1 136.58(15) . .
C2 O2 C19 117.2(4) . .
C2 O2 Na1 114.3(2) . .
C19 O2 Na1 124.2(3) . .
O1 C1 C6 124.4(4) . .
O1 C1 C2 118.2(4) . .
C6 C1 C2 117.4(4) . .
C3 C2 O2 126.3(4) . .
C3 C2 C1 120.2(5) . .
O2 C2 C1 113.5(4) . .
O6 P1 O5 120.00(16) . .
O6 P1 O7 108.28(17) . .
O5 P1 O7 109.02(16) . .
O6 P1 O8 110.57(17) . .
O5 P1 O8 108.56(16) . .
O7 P1 O8 98.20(16) . .
C21 O7 P1 122.4(3) . .
C22 C21 C26 122.1(5) . .
C22 C21 O7 116.9(4) . .
C26 C21 O7 121.0(4) . .
C21 C22 C23 118.7(6) . .
C21 C22 H22 120.7 . .
C23 C22 H22 120.7 . .
C2 C3 C4 121.0(5) . .
C2 C3 H3 119.5 . .
C4 C3 H3 119.5 . .
C23 C24 C25 120.1(6) . .
C23 C24 H24 119.9 . .
C25 C24 H24 119.9 . .
C5 C4 C3 120.2(5) . .
C5 C4 H4 119.9 . .
C3 C4 H4 119.9 . .
C4 C5 C6 120.0(5) . .
C4 C5 H5 120.0 . .
C6 C5 H5 120.0 . .
C21 C26 C25 117.0(5) . .
C21 C26 H26 121.5 . .
C25 C26 H26 121.5 . .
C24 C23 C22 121.0(6) . .
C24 C23 H23 119.5 . .
C22 C23 H23 119.5 . .
P1 O6 Na1 129.37(16) . .
C27 O8 P1 123.9(2) . .
C28 C27 C32 120.8(4) . .
C28 C27 O8 124.0(4) . .
C32 C27 O8 115.3(4) . .
C27 C28 C29 119.6(4) . .
C27 C28 H28 120.2 . .
C29 C28 H28 120.2 . .
C30 C29 C28 119.7(5) . .
C30 C29 H29 120.1 . .
C28 C29 H29 120.1 . .
C24 C25 C26 121.1(6) . .
C24 C25 H25 119.5 . .
C26 C25 H25 119.5 . .
C31 C32 C27 118.9(5) . .
C31 C32 H32 120.5 . .
C27 C32 H32 120.5 . .
C30 C31 C32 120.7(5) . .
C30 C31 H31 119.7 . .
C32 C31 H31 119.7 . .
C29 C30 C31 120.3(5) . .
C29 C30 H30 119.9 . .
C31 C30 H30 119.9 . .
Dy1 Cl1 Na1 135.01(6) . 1_565

loop_
_geom_bond_atom_site_label_1
_geom_bond_atom_site_label_2
_geom_bond_distance
_geom_bond_site_symmetry_2
Dy1 O1 2.211(3) .
Dy1 O3 2.232(3) .
Dy1 O5 2.294(3) .
Dy1 N2 2.493(3) .
Dy1 N1 2.515(4) .
Dy1 N3 2.530(4) .
Dy1 Cl1 2.6390(12) .
Dy1 Na1 3.6270(16) .
O3 C18 1.312(5) .
O3 Na1 2.426(3) .
O1 C1 1.313(5) .
O1 Na1 2.421(3) .
C7 N1 1.269(6) .
C7 C6 1.462(6) .
C7 H7 0.9300 .
O4 C17 1.369(6) .
O4 C20 1.425(5) .
O4 Na1 2.406(4) .
C11 N3 1.476(5) .
C11 C10 1.503(7) .
C11 H11A 0.9700 .
C11 H11B 0.9700 .
C9 N2 1.464(6) .
C9 C8 1.506(7) .
C9 H9A 0.9700 .
C9 H9B 0.9700 .
C18 C13 1.401(6) .
C18 C17 1.424(6) .
N1 C8 1.469(5) .
C10 N2 1.475(6) .
C10 H10A 0.9700 .
C10 H10B 0.9700 .
C13 C14 1.408(6) .
C13 C12 1.462(6) .
N3 C12 1.275(6) .
C6 C1 1.391(6) .
C6 C5 1.403(6) .
C8 H8A 0.9700 .
C8 H8B 0.9700 .
C17 C16 1.371(6) .
C12 H12 0.9300 .
C14 C15 1.354(7) .
C14 H14 0.9300 .
C15 C16 1.395(8) .
C15 H15 0.9300 .
C19 O2 1.431(5) .
C19 H19A 0.9600 .
C19 H19B 0.9600 .
C19 H19C 0.9600 .
C20 H20A 0.9600 .
C20 H20B 0.9600 .
C20 H20C 0.9600 .
C16 H16 0.9300 .
N2 H2 0.91(8) .
Na1 O6 2.371(3) .
Na1 O2 2.414(4) .
Na1 Cl1 2.905(2) 1_545
O5 P1 1.493(3) .
O2 C2 1.366(6) .
C1 C2 1.442(6) .
C2 C3 1.365(7) .
P1 O6 1.464(3) .
P1 O7 1.596(3) .
P1 O8 1.614(3) .
O7 C21 1.398(5) .
C21 C22 1.373(7) .
C21 C26 1.377(6) .
C22 C23 1.377(8) .
C22 H22 0.9300 .
C3 C4 1.386(8) .
C3 H3 0.9300 .
C24 C23 1.356(9) .
C24 C25 1.358(9) .
C24 H24 0.9300 .
C4 C5 1.372(8) .
C4 H4 0.9300 .
C5 H5 0.9300 .
C26 C25 1.406(8) .
C26 H26 0.9300 .
C23 H23 0.9300 .
O8 C27 1.389(5) .
C27 C28 1.372(6) .
C27 C32 1.380(6) .
C28 C29 1.389(7) .
C28 H28 0.9300 .
C29 C30 1.368(7) .
C29 H29 0.9300 .
C25 H25 0.9300 .
C32 C31 1.377(7) .
C32 H32 0.9300 .
C31 C30 1.371(8) .
C31 H31 0.9300 .
C30 H30 0.9300 .
Cl1 Na1 2.905(2) 1_565
